data_2213441
loop_
_publ_author_name
'Shang, Zhen-Hua'
'Zhang, Hui-Li'
'Ding, Yue'

_publ_section_title
;
 <i>N</i>'-(4-Hydroxy-3-methoxybenzylidene)-3,5-dimethoxybenzohydrazide
 monohydrate
;
_journal_coeditor_code LH2335
_journal_issue 5
_journal_name_full 'Acta Crystallographica Section E'
_journal_page_first o2623
_journal_page_last o2624
_journal_paper_doi 10.1107/S1600536807018971
_journal_volume 63
_journal_year 2007
_chemical_formula_iupac 'C17 H18 N2 O5, H2 O'
_chemical_formula_moiety 'C17 H18 N2 O5, H2 O'
_chemical_formula_sum 'C17 H20 N2 O6'
_chemical_formula_weight 348.35
_chemical_melting_point .513E-305
_chemical_name_systematic
;
N'-(4-Hydroxy-3-methoxybenzylidene)-3,5-dimethoxybenzohydrazide monohydrate
;
_space_group_IT_number 14
_symmetry_cell_setting monoclinic
_symmetry_space_group_name_Hall '-P 2ybc'
_symmetry_space_group_name_H-M 'P 1 21/c 1'
_cell_angle_alpha 90.00
_cell_angle_beta 115.735(3)
_cell_angle_gamma 90.00
_cell_formula_units_Z 4
_cell_length_a 10.8278(19)
_cell_length_b 18.276(3)
_cell_length_c 9.4755(17)
_cell_measurement_reflns_used 2437
_cell_measurement_temperature 294(2)
_cell_measurement_theta_max 24.85
_cell_measurement_theta_min 2.64
_cell_volume 1689.1(5)
_computing_cell_refinement 'SAINT (Bruker, 1997)'
_computing_data_collection 'SMART (Bruker, 1997)'
_computing_data_reduction SAINT
_computing_molecular_graphics 'SHELXTL (Bruker, 1997)'
_computing_publication_material SHELXTL
_computing_structure_refinement 'SHELXL97 (Sheldrick, 1997)'
_computing_structure_solution 'SHELXS97 (Sheldrick, 1997)'
_diffrn_ambient_temperature 294(2)
_diffrn_measured_fraction_theta_full 1.000
_diffrn_measured_fraction_theta_max 1.000
_diffrn_measurement_device_type 'Bruker SMART-1000'
_diffrn_measurement_method '\f and \w'
_diffrn_radiation_monochromator graphite
_diffrn_radiation_source 'fine-focus sealed tube'
_diffrn_radiation_type MoK\a
_diffrn_radiation_wavelength 0.71073
_diffrn_reflns_av_R_equivalents 0.0332
_diffrn_reflns_av_sigmaI/netI 0.0393
_diffrn_reflns_limit_h_max 11
_diffrn_reflns_limit_h_min -12
_diffrn_reflns_limit_k_max 21
_diffrn_reflns_limit_k_min -11
_diffrn_reflns_limit_l_max 11
_diffrn_reflns_limit_l_min -10
_diffrn_reflns_number 8612
_diffrn_reflns_theta_full 25.02
_diffrn_reflns_theta_max 25.02
_diffrn_reflns_theta_min 2.09
_diffrn_standards_decay_% 0
_diffrn_standards_interval_count 0
_diffrn_standards_interval_time 0
_diffrn_standards_number 0
_exptl_absorpt_coefficient_mu 0.105
_exptl_absorpt_correction_T_max 0.9834
_exptl_absorpt_correction_T_min 0.9773
_exptl_absorpt_correction_type multi-scan
_exptl_absorpt_process_details '(SADABS; Bruker, 1997)'
_exptl_crystal_colour colorless
_exptl_crystal_density_diffrn 1.370
_exptl_crystal_density_method 'not measured'
_exptl_crystal_description block
_exptl_crystal_F_000 736
_exptl_crystal_size_max 0.22
_exptl_crystal_size_mid 0.18
_exptl_crystal_size_min 0.16
_refine_diff_density_max 0.192
_refine_diff_density_min -0.144
_refine_ls_extinction_method none
_refine_ls_goodness_of_fit_ref 1.011
_refine_ls_hydrogen_treatment constr
_refine_ls_matrix_type full
_refine_ls_number_parameters 231
_refine_ls_number_reflns 2980
_refine_ls_number_restraints 3
_refine_ls_restrained_S_all 1.011
_refine_ls_R_factor_all 0.0676
_refine_ls_R_factor_gt 0.0373
_refine_ls_shift/su_max 0.000
_refine_ls_shift/su_mean 0.000
_refine_ls_structure_factor_coef Fsqd
_refine_ls_weighting_details 'calc w=1/[\s^2^(Fo^2^)+(0.084P)^2^] where P=(Fo^2^+2Fc^2^)/3'
_refine_ls_weighting_scheme calc
_refine_ls_wR_factor_ref 0.1079
_reflns_number_gt 2028
_reflns_number_total 2980
_reflns_threshold_expression I>2\s(I)
_cod_data_source_file lh2335.cif
_cod_data_source_block I
_cod_depositor_comments
;
The following automatic conversions were performed:
'_symmetry_cell_setting' value 'Monoclinic' changed to 'monoclinic'
according to '/home/saulius/struct/CIF-dictionaries/cif_core.dic'
dictionary named 'cif_core.dic' version 2.4.1 from 2010-06-29.

Automatic conversion script
Id: cif_fix_enum 1527 2010-12-29 10:47:43Z saulius 

The following automatic conversions were performed:

'_symmetry_cell_setting' value 'Monoclinic' changed to 'monoclinic'
according to /home/saulius/struct/CIF-dictionaries/cif_core.dic
dictionary named 'cif_core.dic' version 2.4.1 from 2010-06-29.

Automatic conversion script
Id: cif_fix_values 1715 2011-07-08 13:25:40Z adriana 
;
_cod_original_sg_symbol_H-M 'P 21/c'
_cod_database_code 2213441
_cod_database_fobs_code 2213441

loop_
_symmetry_equiv_pos_as_xyz
'x, y, z'
'-x, y+1/2, -z+1/2'
'-x, -y, -z'
'x, -y-1/2, z-1/2'

loop_
_atom_site_type_symbol
_atom_site_label
_atom_site_fract_x
_atom_site_fract_y
_atom_site_fract_z
_atom_site_U_iso_or_equiv
_atom_site_adp_type
_atom_site_calc_flag
_atom_site_refinement_flags
_atom_site_occupancy
O O1 0.54461(15) -0.17435(7) 0.81530(16) 0.0475(4) Uani d . 1
H H1 0.5338 -0.1782 0.8955 0.071 Uiso calc R 1
O O2 0.60348(15) -0.14808(7) 0.58070(16) 0.0499(4) Uani d . 1
O O3 0.76025(15) 0.29537(7) 0.97663(15) 0.0466(4) Uani d . 1
O O4 0.83650(18) 0.54766(8) 0.8148(2) 0.0699(5) Uani d . 1
O O5 1.05872(15) 0.38518(8) 0.60433(19) 0.0608(4) Uani d . 1
N N1 0.70523(16) 0.16510(8) 0.81472(17) 0.0350(4) Uani d . 1
N N2 0.74975(16) 0.22848(8) 0.77010(17) 0.0353(4) Uani d . 1
H H2 0.7599 0.2286 0.6850 0.042 Uiso calc R 1
C C1 0.66017(18) 0.03653(10) 0.7601(2) 0.0331(4) Uani d . 1
C C2 0.62926(18) 0.02085(10) 0.8850(2) 0.0377(5) Uani d . 1
H H2A 0.6349 0.0576 0.9554 0.045 Uiso calc R 1
C C3 0.59033(19) -0.04888(10) 0.9049(2) 0.0378(5) Uani d . 1
H H3 0.5704 -0.0587 0.9892 0.045 Uiso calc R 1
C C4 0.58054(18) -0.10439(10) 0.8012(2) 0.0341(4) Uani d . 1
C C5 0.61255(19) -0.08959(10) 0.6758(2) 0.0352(4) Uani d . 1
C C6 0.65143(18) -0.01977(10) 0.6567(2) 0.0363(5) Uani d . 1
H H6 0.6722 -0.0100 0.5731 0.044 Uiso calc R 1
C C7 0.6603(2) -0.13978(12) 0.4707(2) 0.0519(6) Uani d . 1
H H7A 0.6098 -0.1032 0.3949 0.078 Uiso calc R 1
H H7B 0.6547 -0.1855 0.4184 0.078 Uiso calc R 1
H H7C 0.7545 -0.1251 0.5249 0.078 Uiso calc R 1
C C8 0.70141(19) 0.10901(10) 0.7330(2) 0.0361(5) Uani d . 1
H H8 0.7264 0.1147 0.6513 0.043 Uiso calc R 1
C C9 0.77723(18) 0.28966(9) 0.8570(2) 0.0333(4) Uani d . 1
C C10 0.83664(19) 0.35073(10) 0.8007(2) 0.0351(5) Uani d . 1
C C11 0.8118(2) 0.42209(10) 0.8300(2) 0.0428(5) Uani d . 1
H H11 0.7570 0.4316 0.8809 0.051 Uiso calc R 1
C C12 0.8696(2) 0.47934(10) 0.7827(2) 0.0456(5) Uani d . 1
C C13 0.9518(2) 0.46558(11) 0.7080(2) 0.0482(5) Uani d . 1
H H13 0.9903 0.5041 0.6767 0.058 Uiso calc R 1
C C14 0.9766(2) 0.39382(11) 0.6799(2) 0.0421(5) Uani d . 1
C C15 0.92005(19) 0.33611(10) 0.7259(2) 0.0383(5) Uani d . 1
H H15 0.9374 0.2881 0.7073 0.046 Uiso calc R 1
C C16 0.8897(3) 0.60932(12) 0.7692(3) 0.0846(9) Uani d . 1
H H16A 0.9876 0.6102 0.8272 0.127 Uiso calc R 1
H H16B 0.8517 0.6531 0.7902 0.127 Uiso calc R 1
H H16C 0.8657 0.6064 0.6592 0.127 Uiso calc R 1
C C17 1.1004(2) 0.31259(12) 0.5906(3) 0.0618(7) Uani d . 1
H H17A 1.1435 0.2906 0.6926 0.093 Uiso calc R 1
H H17B 1.1642 0.3140 0.5452 0.093 Uiso calc R 1
H H17C 1.0217 0.2843 0.5249 0.093 Uiso calc R 1
O O6 0.50584(15) 0.70150(7) 0.57048(16) 0.0528(4) Uani d D 1
H H6A 0.5330 0.7456 0.5971 0.063 Uiso d RD 1
H H6B 0.4402 0.6886 0.5924 0.063 Uiso d RD 1

loop_
_atom_site_aniso_label
_atom_site_aniso_U_11
_atom_site_aniso_U_22
_atom_site_aniso_U_33
_atom_site_aniso_U_12
_atom_site_aniso_U_13
_atom_site_aniso_U_23
O1 0.0702(10) 0.0298(7) 0.0563(9) -0.0107(7) 0.0403(8) -0.0016(6)
O2 0.0781(10) 0.0354(8) 0.0493(8) -0.0136(7) 0.0400(8) -0.0119(7)
O3 0.0784(10) 0.0358(8) 0.0393(8) -0.0029(7) 0.0383(7) -0.0014(6)
O4 0.1064(14) 0.0276(8) 0.0914(12) -0.0038(8) 0.0578(11) 0.0003(8)
O5 0.0655(10) 0.0539(10) 0.0856(11) -0.0120(8) 0.0538(9) 0.0012(8)
N1 0.0478(10) 0.0268(8) 0.0359(8) -0.0041(7) 0.0232(7) 0.0014(7)
N2 0.0559(10) 0.0262(8) 0.0339(8) -0.0075(7) 0.0290(8) -0.0009(7)
C1 0.0382(11) 0.0280(10) 0.0354(10) 0.0003(8) 0.0182(8) 0.0028(8)
C2 0.0481(12) 0.0298(11) 0.0400(11) 0.0001(9) 0.0237(9) -0.0026(8)
C3 0.0489(12) 0.0322(11) 0.0422(11) 0.0007(9) 0.0291(10) 0.0043(9)
C4 0.0366(11) 0.0277(10) 0.0405(11) -0.0017(8) 0.0190(9) 0.0033(8)
C5 0.0420(11) 0.0277(10) 0.0376(10) -0.0012(8) 0.0189(9) -0.0033(8)
C6 0.0476(12) 0.0347(11) 0.0322(10) -0.0006(9) 0.0226(9) 0.0030(8)
C7 0.0698(15) 0.0481(13) 0.0488(12) -0.0052(11) 0.0360(12) -0.0109(11)
C8 0.0456(12) 0.0330(11) 0.0356(10) -0.0019(9) 0.0233(9) 0.0020(9)
C9 0.0441(11) 0.0297(10) 0.0287(10) 0.0021(9) 0.0184(8) 0.0015(8)
C10 0.0460(12) 0.0300(10) 0.0297(9) -0.0035(9) 0.0167(9) 0.0003(8)
C11 0.0580(13) 0.0343(11) 0.0412(11) -0.0013(10) 0.0264(10) -0.0013(9)
C12 0.0621(14) 0.0256(10) 0.0481(12) -0.0042(10) 0.0230(11) -0.0010(9)
C13 0.0538(13) 0.0383(12) 0.0516(13) -0.0132(10) 0.0222(11) 0.0054(10)
C14 0.0448(12) 0.0409(12) 0.0442(11) -0.0106(10) 0.0225(10) 0.0001(10)
C15 0.0458(12) 0.0309(10) 0.0406(11) -0.0057(9) 0.0211(10) -0.0025(9)
C16 0.123(2) 0.0305(13) 0.108(2) -0.0122(14) 0.057(2) 0.0049(14)
C17 0.0646(15) 0.0586(15) 0.0805(17) -0.0119(12) 0.0486(14) -0.0130(13)
O6 0.0761(10) 0.0352(8) 0.0665(10) -0.0057(7) 0.0491(8) -0.0091(7)

loop_
_atom_type_symbol
_atom_type_description
_atom_type_scat_dispersion_real
_atom_type_scat_dispersion_imag
_atom_type_scat_source
C C 0.0033 0.0016 'International Tables Vol C Tables 4.2.6.8 and 6.1.1.4'
H H 0.0000 0.0000 'International Tables Vol C Tables 4.2.6.8 and 6.1.1.4'
N N 0.0061 0.0033 'International Tables Vol C Tables 4.2.6.8 and 6.1.1.4'
O O 0.0106 0.0060 'International Tables Vol C Tables 4.2.6.8 and 6.1.1.4'

loop_
_geom_angle_atom_site_label_1
_geom_angle_atom_site_label_2
_geom_angle_atom_site_label_3
_geom_angle
C4 O1 H1 109.5
C5 O2 C7 117.70(15)
C12 O4 C16 118.53(19)
C14 O5 C17 117.22(16)
C8 N1 N2 114.19(14)
C9 N2 N1 121.40(14)
C9 N2 H2 119.3
N1 N2 H2 119.3
C2 C1 C6 118.49(16)
C2 C1 C8 122.88(16)
C6 C1 C8 118.63(16)
C3 C2 C1 120.45(17)
C3 C2 H2A 119.8
C1 C2 H2A 119.8
C2 C3 C4 120.87(17)
C2 C3 H3 119.6
C4 C3 H3 119.6
O1 C4 C3 123.81(16)
O1 C4 C5 116.84(16)
C3 C4 C5 119.33(16)
O2 C5 C6 124.90(16)
O2 C5 C4 115.64(15)
C6 C5 C4 119.46(16)
C5 C6 C1 121.40(16)
C5 C6 H6 119.3
C1 C6 H6 119.3
O2 C7 H7A 109.5
O2 C7 H7B 109.5
H7A C7 H7B 109.5
O2 C7 H7C 109.5
H7A C7 H7C 109.5
H7B C7 H7C 109.5
N1 C8 C1 123.77(16)
N1 C8 H8 118.1
C1 C8 H8 118.1
O3 C9 N2 123.66(16)
O3 C9 C10 121.67(16)
N2 C9 C10 114.62(15)
C11 C10 C15 120.49(17)
C11 C10 C9 118.68(17)
C15 C10 C9 120.77(16)
C10 C11 C12 119.43(19)
C10 C11 H11 120.3
C12 C11 H11 120.3
O4 C12 C13 124.73(18)
O4 C12 C11 114.66(18)
C13 C12 C11 120.61(18)
C12 C13 C14 119.48(18)
C12 C13 H13 120.3
C14 C13 H13 120.3
O5 C14 C15 123.59(18)
O5 C14 C13 115.59(17)
C15 C14 C13 120.81(18)
C14 C15 C10 119.17(17)
C14 C15 H15 120.4
C10 C15 H15 120.4
O4 C16 H16A 109.5
O4 C16 H16B 109.5
H16A C16 H16B 109.5
O4 C16 H16C 109.5
H16A C16 H16C 109.5
H16B C16 H16C 109.5
O5 C17 H17A 109.5
O5 C17 H17B 109.5
H17A C17 H17B 109.5
O5 C17 H17C 109.5
H17A C17 H17C 109.5
H17B C17 H17C 109.5
H6A O6 H6B 113.8

loop_
_geom_bond_atom_site_label_1
_geom_bond_atom_site_label_2
_geom_bond_distance
O1 C4 1.360(2)
O1 H1 0.8200
O2 C5 1.374(2)
O2 C7 1.430(2)
O3 C9 1.229(2)
O4 C12 1.369(2)
O4 C16 1.416(3)
O5 C14 1.372(2)
O5 C17 1.425(3)
N1 C8 1.275(2)
N1 N2 1.3892(19)
N2 C9 1.343(2)
N2 H2 0.8600
C1 C2 1.392(2)
C1 C6 1.396(2)
C1 C8 1.456(2)
C2 C3 1.381(3)
C2 H2A 0.9300
C3 C4 1.384(2)
C3 H3 0.9300
C4 C5 1.401(2)
C5 C6 1.380(2)
C6 H6 0.9300
C7 H7A 0.9600
C7 H7B 0.9600
C7 H7C 0.9600
C8 H8 0.9300
C9 C10 1.498(2)
C10 C11 1.384(3)
C10 C15 1.394(3)
C11 C12 1.389(3)
C11 H11 0.9300
C12 C13 1.380(3)
C13 C14 1.387(3)
C13 H13 0.9300
C14 C15 1.381(3)
C15 H15 0.9300
C16 H16A 0.9600
C16 H16B 0.9600
C16 H16C 0.9600
C17 H17A 0.9600
C17 H17B 0.9600
C17 H17C 0.9600
O6 H6A 0.8575
O6 H6B 0.8554

loop_
_geom_hbond_atom_site_label_D
_geom_hbond_atom_site_label_H
_geom_hbond_atom_site_label_A
_geom_hbond_site_symmetry_A
_geom_hbond_distance_DH
_geom_hbond_distance_HA
_geom_hbond_distance_DA
_geom_hbond_angle_DHA
O1 H1 O6 4_566 0.82 1.86 2.6740(18) 171.6
N2 H2 O3 4_565 0.86 2.02 2.8654(19) 165.9
O6 H6A O2 1_565 0.86 2.12 2.9318(19) 158.4
O6 H6A O1 1_565 0.86 2.49 3.1401(18) 133.1
O6 H6B N1 2_656 0.86 2.15 3.001(2) 170.3

loop_
_geom_torsion_atom_site_label_1
_geom_torsion_atom_site_label_2
_geom_torsion_atom_site_label_3
_geom_torsion_atom_site_label_4
_geom_torsion
C8 N1 N2 C9 -170.86(17)
C6 C1 C2 C3 -0.3(3)
C8 C1 C2 C3 179.84(18)
C1 C2 C3 C4 -0.3(3)
C2 C3 C4 O1 179.10(18)
C2 C3 C4 C5 0.9(3)
C7 O2 C5 C6 11.3(3)
C7 O2 C5 C4 -167.98(17)
O1 C4 C5 O2 0.1(2)
C3 C4 C5 O2 178.44(17)
O1 C4 C5 C6 -179.19(17)
C3 C4 C5 C6 -0.9(3)
O2 C5 C6 C1 -178.98(17)
C4 C5 C6 C1 0.3(3)
C2 C1 C6 C5 0.3(3)
C8 C1 C6 C5 -179.81(17)
N2 N1 C8 C1 178.99(16)
C2 C1 C8 N1 -4.2(3)
C6 C1 C8 N1 175.89(18)
N1 N2 C9 O3 -3.1(3)
N1 N2 C9 C10 174.51(15)
O3 C9 C10 C11 -31.5(3)
N2 C9 C10 C11 150.91(17)
O3 C9 C10 C15 145.89(18)
N2 C9 C10 C15 -31.7(2)
C15 C10 C11 C12 0.7(3)
C9 C10 C11 C12 178.08(17)
C16 O4 C12 C13 -0.1(3)
C16 O4 C12 C11 -179.3(2)
C10 C11 C12 O4 178.87(18)
C10 C11 C12 C13 -0.4(3)
O4 C12 C13 C14 -179.1(2)
C11 C12 C13 C14 0.1(3)
C17 O5 C14 C15 -7.9(3)
C17 O5 C14 C13 172.44(19)
C12 C13 C14 O5 179.65(18)
C12 C13 C14 C15 0.0(3)
O5 C14 C15 C10 -179.34(18)
C13 C14 C15 C10 0.3(3)
C11 C10 C15 C14 -0.7(3)
C9 C10 C15 C14 -177.97(17)

loop_
_cod_related_entry_id
_cod_related_entry_database
_cod_related_entry_code
1 ChemSpider 21185103
